data_7209492
loop_
_publ_author_name
'Hiebl, K.'
'Simon, A.'
'Babizhetskyy, V.'

_publ_section_title
;
 Single crystal investigation and physical properties of the binary
 compound Ce B4
;
_journal_name_full
;
Zeitschrift fuer Naturforschung, Teil B. Anorganische Chemie, Organische
 Chemie (42,1987-)
;
_journal_page_first 896
_journal_page_last 900
_journal_volume 62
_journal_year 2007
_chemical_formula_sum 'B4 Ce'
_chemical_name_systematic 'Ce B4'
_space_group_IT_number 127
_symmetry_space_group_name_Hall '-P 4 2ab'
_symmetry_space_group_name_H-M 'P 4/m b m'
_cell_angle_alpha 90
_cell_angle_beta 90
_cell_angle_gamma 90
_cell_formula_units_Z 4
_cell_length_a 7.2034
_cell_length_b 7.2034
_cell_length_c 4.1006
_cell_volume 212.776
_citation_journal_id_ASTM ZNBSEN
_cod_data_source_file boron4-x_24.cif
_cod_data_source_block B4Ce1
_cod_original_cell_volume 212.7759
_cod_original_formula_sum 'B4 Ce1'
_cod_database_code 7209492

loop_
_symmetry_equiv_pos_as_xyz
x,y,z
-y,x,z
-x,-y,z
y,-x,z
x+1/2,-y+1/2,-z
y+1/2,x+1/2,-z
-x+1/2,y+1/2,-z
-y+1/2,-x+1/2,-z
-x,-y,-z
y,-x,-z
x,y,-z
-y,x,-z
-x-1/2,y-1/2,z
-y-1/2,-x-1/2,z
x-1/2,-y-1/2,z
y-1/2,x-1/2,z

loop_
_atom_site_label
_atom_site_type_symbol
_atom_site_fract_x
_atom_site_fract_y
_atom_site_fract_z
_atom_site_occupancy
_atom_site_U_iso_or_equiv
B3 B 0.1745 0.0388 0.5 1 0.0
B2 B 0.088 0.588 0.5 1 0.0
Ce1 Ce 0.31445 0.81445 0 1 0.0
B1 B 0 0 0.202 1 0.0
